data_7040605
loop_
_publ_author_name
'Cioncoloni, Giacomo'
'Senn, Hans M.'
'Sproules, Stephen'
'Wilson, Claire'
'Symes, Mark D.'

_publ_section_title
;
 The electronic and solvatochromic properties of [Co(L)(bipyridine)2](+)
 (L = o-catecholato, o-benzenedithiolato) species: a combined experimental
 and computational study.
;
_journal_issue 39
_journal_name_full 'Dalton transactions (Cambridge, England : 2003)'
_journal_page_first 15575
_journal_page_last 15585
_journal_paper_doi 10.1039/c6dt02807a
_journal_volume 45
_journal_year 2016
_chemical_formula_moiety 'C30 H28 Co N4 O2, 1(N1 O3)'
_chemical_formula_sum 'C30 H28 Co N5 O5'
_chemical_formula_weight 597.50
_space_group_crystal_system trigonal
_space_group_IT_number 165
_space_group_name_Hall '-P 3 2"c'
_space_group_name_H-M_alt 'P -3 c 1'
_atom_sites_solution_hydrogens geom
_audit_creation_date 2015-12-14
_audit_creation_method 'CrysAlisPro 1.171.38.41 (Rigaku OD, 2015)'
_audit_update_record
;
2016-09-01 deposited with the CCDC.
2016-09-08 downloaded from the CCDC.
;
_cell_angle_alpha 90.0
_cell_angle_beta 90.0
_cell_angle_gamma 120.0
_cell_formula_units_Z 6
_cell_length_a 21.2619(15)
_cell_length_b 21.2619(15)
_cell_length_c 14.3882(10)
_cell_measurement_reflns_used 5011
_cell_measurement_temperature 100
_cell_measurement_theta_max 25.0910
_cell_measurement_theta_min 2.2120
_cell_volume 5633.0(7)
_computing_cell_refinement 'CrysAlisPro 1.171.38.41 (Rigaku OD, 2015)'
_computing_data_collection
;
CrystalClear-SM Expert 2.1 b31 (Rigaku, 2014)
;
_computing_data_reduction 'CrysAlisPro 1.171.38.41 (Rigaku OD, 2015)'
_computing_molecular_graphics 'Olex2 (Dolomanov et al., 2009)'
_computing_publication_material 'Olex2 (Dolomanov et al., 2009)'
_computing_structure_refinement 'ShelXL (Sheldrick, 2015)'
_computing_structure_solution 'SuperFlip (Palatinus & Chapuis, 2007)'
_diffrn_ambient_temperature 100
_diffrn_detector 'CCD plate'
_diffrn_detector_area_resol_mean 28.5714
_diffrn_detector_type 'Rigaku Saturn724+'
_diffrn_measured_fraction_theta_full 1.000
_diffrn_measured_fraction_theta_max 1.000
_diffrn_measurement_details
;
List of Runs (angles in degrees, time in seconds):

  1  \w    -88.00  74.00   1.00  150.00    --  -16.00   0.00-180.00  162
  2  \w    -78.00  15.00   1.00  150.00    --  -16.00 -72.00-150.00   93
  3  \w    -25.00  69.00   1.00  150.00    --  -16.00  72.00 120.00   94
;
_diffrn_measurement_device 'four-circle \k diffractometer'
_diffrn_measurement_device_type 'Rigaku AFC12 (Right)'
_diffrn_measurement_method '\w scans'
_diffrn_measurement_specimen_support 'Mitegen 50um'
_diffrn_orient_matrix_type 'CrysAlisPro convention (1999,Acta A55,543-557)'
_diffrn_orient_matrix_UB_11 -0.0039971000
_diffrn_orient_matrix_UB_12 0.0286361000
_diffrn_orient_matrix_UB_13 -0.0187793000
_diffrn_orient_matrix_UB_21 0.0284028000
_diffrn_orient_matrix_UB_22 0.0251556000
_diffrn_orient_matrix_UB_23 0.0290736000
_diffrn_orient_matrix_UB_31 0.0257155000
_diffrn_orient_matrix_UB_32 0.0054746000
_diffrn_orient_matrix_UB_33 -0.0351003000
_diffrn_radiation_collimation 'Confocal mirrors, VHF Varimax '
_diffrn_radiation_probe x-ray
_diffrn_radiation_type MoK\a
_diffrn_radiation_wavelength 0.71075
_diffrn_reflns_av_R_equivalents 0.2400
_diffrn_reflns_av_unetI/netI 0.3097
_diffrn_reflns_Laue_measured_fraction_full 1.000
_diffrn_reflns_Laue_measured_fraction_max 1.000
_diffrn_reflns_limit_h_max 25
_diffrn_reflns_limit_h_min -24
_diffrn_reflns_limit_k_max 25
_diffrn_reflns_limit_k_min -25
_diffrn_reflns_limit_l_max 17
_diffrn_reflns_limit_l_min -12
_diffrn_reflns_number 40590
_diffrn_reflns_point_group_measured_fraction_full 1.000
_diffrn_reflns_point_group_measured_fraction_max 1.000
_diffrn_reflns_theta_full 25.047
_diffrn_reflns_theta_max 25.047
_diffrn_reflns_theta_min 1.916
_diffrn_source 'rotating anode'
_diffrn_source_current 45
_diffrn_source_power 2.475
_diffrn_source_target Mo
_diffrn_source_type 'FR-E+ SuperBright '
_diffrn_source_voltage 55.0
_exptl_absorpt_coefficient_mu 0.493
_exptl_absorpt_correction_T_max 1.00000
_exptl_absorpt_correction_T_min 0.35664
_exptl_absorpt_correction_type multi-scan
_exptl_absorpt_process_details
;
CrysAlisPro 1.171.38.41 (Rigaku Oxford Diffraction, 2015)
Empirical absorption correction using spherical harmonics,
 implemented in SCALE3 ABSPACK scaling algorithm.
;
_exptl_crystal_colour brown
_exptl_crystal_density_diffrn 1.057
_exptl_crystal_description plate
_exptl_crystal_F_000 1860
_exptl_crystal_size_max 0.060
_exptl_crystal_size_mid 0.060
_exptl_crystal_size_min 0.010
_refine_diff_density_max 0.891
_refine_diff_density_min -0.406
_refine_diff_density_rms 0.140
_refine_ls_extinction_method none
_refine_ls_goodness_of_fit_ref 1.111
_refine_ls_hydrogen_treatment constr
_refine_ls_matrix_type full
_refine_ls_number_parameters 197
_refine_ls_number_reflns 3339
_refine_ls_number_restraints 13
_refine_ls_restrained_S_all 1.123
_refine_ls_R_factor_all 0.2490
_refine_ls_R_factor_gt 0.1258
_refine_ls_shift/su_max 0.002
_refine_ls_shift/su_mean 0.000
_refine_ls_structure_factor_coef Fsqd
_refine_ls_weighting_details 'w=1/[\s^2^(Fo^2^)+(0.2000P)^2^] where P=(Fo^2^+2Fc^2^)/3'
_refine_ls_weighting_scheme calc
_refine_ls_wR_factor_gt 0.3299
_refine_ls_wR_factor_ref 0.4028
_reflns_Friedel_coverage 0.000
_reflns_number_gt 1325
_reflns_number_total 3339
_reflns_threshold_expression 'I > 2\s(I)'
_cod_data_source_file c6dt02807a2.cif
_cod_data_source_block 2015ncs0698_sq
_cod_depositor_comments
;Adding full bibliography for 7040605.cif.

 Adding full bibliography for 7040605.cif.
;
_cod_database_code 7040605
_chemical_oxdiff_formula 'C30 H28 N5 O5 Co'
_shelx_space_group_comment
;
The symmetry employed for this shelxl refinement is uniquely defined
by the following loop, which should always be used as a source of
symmetry information in preference to the above space-group names.
They are only intended as comments.
;
_cell_oxdiff_angle_alpha 90.083(6)
_cell_oxdiff_angle_beta 89.910(5)
_cell_oxdiff_angle_gamma 119.962(8)
_cell_oxdiff_length_a 21.2526(14)
_cell_oxdiff_length_b 21.2618(17)
_cell_oxdiff_length_c 14.3890(9)
_cell_oxdiff_measurement_reflns_used 5021
_cell_oxdiff_volume 5633.0(7)
_reflns_odcompleteness_completeness 99.89
_reflns_odcompleteness_iscentric 1
_reflns_odcompleteness_theta 24.99
_olex2_refinement_description
;
1. Fixed Uiso
 At 1.2 times of:
  All C(H) groups
 At 1.5 times of:
  All C(H,H,H) groups
2. Restrained distances
 O10N-N10N = O11N-N10N = O12N-N10N
 1.239 with sigma of 0.01
 O1N_$2-N2N_$2 = O1N_$1-N2N_$2 = O2N-N2N_$2 = O1N_$2-N1N
 1.239 with sigma of 0.01
 O10N-O11N \\sim O10N-O12N \\sim O11N-O12N
 with sigma of 0.02
3. Restrained planarity
 O10N, O11N, O12N, N10N
 with sigma of 0.1
 O1N, O1N_$2, O1N_$1, N1N
 with sigma of 0.1
 O1N_$1, O1N_$2, O2N, N2N_$2
 with sigma of 0.1
4. Others
 Uiso(N1N)=Uiso(N2N)=FVAR(1)
 Fixed Sof: O10N(0.16666) O11N(0.1666) O12N(0.16666) N10N(0.16666)
 O1N(0.72207) O2N(0.27777) N1N(0.05553) N2N(0.27777)
5.a Aromatic/amide H refined with riding coordinates:
 C3(H3), C4(H4), C11(H11), C13(H13), C14(H14), C17(H17), C18(H18), C20(H20)
5.b Idealised Me refined as rotating group:
 C21(H21A,H21B,H21C), C22(H22A,H22B,H22C)
;
_shelx_shelxl_version_number 2014/7
_olex2_submission_special_instructions 'No special instructions were received'
_oxdiff_exptl_absorpt_empirical_details
;
Empirical correction (ABSPACK) includes:
- Absorption correction using spherical harmonics
- Frame scaling
;
_oxdiff_exptl_absorpt_empirical_full_max 1.928
_oxdiff_exptl_absorpt_empirical_full_min 0.656

loop_
_space_group_symop_id
_space_group_symop_operation_xyz
1 'x, y, z'
2 '-y, x-y, z'
3 '-x+y, -x, z'
4 'x-y, -y, -z+1/2'
5 '-x, -x+y, -z+1/2'
6 'y, x, -z+1/2'
7 '-x, -y, -z'
8 'y, -x+y, -z'
9 'x-y, x, -z'
10 '-x+y, y, z-1/2'
11 'x, x-y, z-1/2'
12 '-y, -x, z-1/2'

loop_
_atom_site_label
_atom_site_type_symbol
_atom_site_fract_x
_atom_site_fract_y
_atom_site_fract_z
_atom_site_U_iso_or_equiv
_atom_site_adp_type
_atom_site_occupancy
_atom_site_site_symmetry_order
_atom_site_calc_flag
_atom_site_refinement_flags_posn
_atom_site_refinement_flags_adp
_atom_site_refinement_flags_occupancy
_atom_site_disorder_assembly
_atom_site_disorder_group
Co1 Co 0.48521(10) 0.48521(10) 0.2500 0.0611(8) Uani 1 2 d S T P . .
O1 O 0.3985(4) 0.4449(4) 0.1799(4) 0.0663(19) Uani 1 1 d . . . . .
N1 N 0.5275(4) 0.5716(5) 0.1714(5) 0.062(2) Uani 1 1 d . . . . .
N2 N 0.5253(4) 0.4489(5) 0.1587(5) 0.064(2) Uani 1 1 d . . . . .
C2 C 0.3533(7) 0.3780(6) 0.2113(6) 0.070(3) Uani 1 1 d . . . . .
C3 C 0.2856(6) 0.3325(7) 0.1729(8) 0.082(3) Uani 1 1 d . . . . .
H3 H 0.2698 0.3484 0.1207 0.098 Uiso 1 1 calc R . . . .
C4 C 0.2403(7) 0.2635(7) 0.2102(8) 0.096(4) Uani 1 1 d . . . . .
H4 H 0.1943 0.2322 0.1828 0.116 Uiso 1 1 calc R . . . .
C11 C 0.5254(6) 0.6322(6) 0.1845(6) 0.071(3) Uani 1 1 d . . . . .
H11 H 0.5002 0.6357 0.2370 0.085 Uiso 1 1 calc R . . . .
C12 C 0.5582(6) 0.6897(6) 0.1250(7) 0.078(3) Uani 1 1 d . . . . .
C13 C 0.5927(6) 0.6855(6) 0.0501(7) 0.083(4) Uani 1 1 d . . . . .
H13 H 0.6146 0.7248 0.0075 0.100 Uiso 1 1 calc R . . . .
C14 C 0.5963(5) 0.6236(7) 0.0352(6) 0.071(3) Uani 1 1 d . . . . .
H14 H 0.6222 0.6204 -0.0167 0.085 Uiso 1 1 calc R . . . .
C15 C 0.5620(5) 0.5659(6) 0.0964(6) 0.062(3) Uani 1 1 d . . . . .
C16 C 0.5594(5) 0.4963(6) 0.0873(6) 0.063(3) Uani 1 1 d . . . . .
C17 C 0.5875(5) 0.4728(7) 0.0141(6) 0.073(3) Uani 1 1 d . . . . .
H17 H 0.6118 0.5045 -0.0365 0.088 Uiso 1 1 calc R . . . .
C18 C 0.5799(6) 0.4055(6) 0.0157(7) 0.075(3) Uani 1 1 d . . . . .
H18 H 0.5972 0.3898 -0.0350 0.090 Uiso 1 1 calc R . . . .
C19 C 0.5474(6) 0.3599(7) 0.0897(7) 0.078(3) Uani 1 1 d . . . . .
C20 C 0.5210(6) 0.3850(7) 0.1600(6) 0.068(3) Uani 1 1 d . . . . .
H20 H 0.4985 0.3543 0.2120 0.082 Uiso 1 1 calc R . . . .
C21 C 0.5497(8) 0.7563(6) 0.1430(8) 0.118(5) Uani 1 1 d . . . . .
H21A H 0.4998 0.7403 0.1625 0.177 Uiso 1 1 calc GR . . . .
H21B H 0.5606 0.7851 0.0860 0.177 Uiso 1 1 calc GR . . . .
H21C H 0.5834 0.7861 0.1922 0.177 Uiso 1 1 calc GR . . . .
C22 C 0.5397(8) 0.2863(7) 0.0940(8) 0.102(4) Uani 1 1 d . . . . .
H22A H 0.5719 0.2856 0.1422 0.153 Uiso 1 1 calc GR . . . .
H22B H 0.5528 0.2746 0.0337 0.153 Uiso 1 1 calc GR . . . .
H22C H 0.4893 0.2503 0.1089 0.153 Uiso 1 1 calc GR . . . .
O10N O 0.862(2) 0.732(3) 0.033(3) 0.15(2) Uiso 0.1667 1 d D . . . .
O11N O 0.7705(17) 0.669(2) 0.122(2) 0.067(11) Uiso 0.1666 1 d D . . . .
O12N O 0.866(2) 0.662(3) 0.137(4) 0.14(2) Uiso 0.1667 1 d D . . . .
N10N N 0.8335(16) 0.6894(17) 0.098(2) 0.11(2) Uiso 0.1667 1 d D . . . .
O1N O 0.3677(6) 0.6302(6) 0.2000(8) 0.106(4) Uiso 0.7221 1 d D . . . .
O2N O 0.3333 0.6667 0.0961(14) 0.156(9) Uiso 0.8333 3 d DS T P A 2
N1N N 0.3333 0.6667 0.1992(17) 0.034(6) Uiso 0.1666 3 d DS T P B 1
N2N N 0.3199(6) 0.6405(8) 0.1753(12) 0.034(6) Uiso 0.2778 1 d D . . A 2

loop_
_atom_site_aniso_label
_atom_site_aniso_U_11
_atom_site_aniso_U_22
_atom_site_aniso_U_33
_atom_site_aniso_U_23
_atom_site_aniso_U_13
_atom_site_aniso_U_12
Co1 0.0788(12) 0.0788(12) 0.0266(10) 0.0038(4) -0.0038(4) 0.0401(12)
O1 0.077(5) 0.075(5) 0.037(4) 0.004(3) -0.009(3) 0.030(4)
N1 0.081(6) 0.075(6) 0.025(4) 0.008(4) -0.007(4) 0.035(5)
N2 0.082(6) 0.080(6) 0.032(4) -0.005(4) -0.010(4) 0.041(5)
C2 0.086(8) 0.082(8) 0.043(6) 0.001(5) 0.002(6) 0.043(7)
C3 0.081(9) 0.098(9) 0.063(7) 0.002(7) -0.007(6) 0.044(8)
C4 0.087(9) 0.094(9) 0.093(9) -0.007(8) -0.030(7) 0.034(8)
C11 0.116(9) 0.061(7) 0.035(5) 0.000(5) -0.010(5) 0.043(7)
C12 0.124(10) 0.063(7) 0.035(6) -0.001(5) 0.001(6) 0.038(7)
C13 0.115(10) 0.068(8) 0.038(6) 0.006(5) -0.018(6) 0.025(7)
C14 0.069(7) 0.094(9) 0.030(5) -0.005(6) -0.012(5) 0.026(7)
C15 0.074(7) 0.064(7) 0.030(5) 0.004(5) -0.008(5) 0.023(6)
C16 0.050(6) 0.091(8) 0.033(6) 0.006(5) -0.007(5) 0.025(6)
C17 0.061(7) 0.126(10) 0.025(5) 0.012(6) -0.005(4) 0.041(7)
C18 0.122(10) 0.091(9) 0.046(6) -0.011(6) -0.024(6) 0.078(8)
C19 0.111(9) 0.109(9) 0.039(6) -0.004(6) -0.016(6) 0.075(8)
C20 0.093(8) 0.087(9) 0.032(5) 0.001(5) -0.007(5) 0.051(7)
C21 0.200(15) 0.074(8) 0.060(7) 0.003(6) -0.003(9) 0.054(9)
C22 0.183(13) 0.128(11) 0.055(7) 0.000(7) 0.000(8) 0.123(10)

loop_
_atom_type_symbol
_atom_type_description
_atom_type_scat_dispersion_real
_atom_type_scat_dispersion_imag
_atom_type_scat_source
C C 0.0033 0.0016 'International Tables Vol C Tables 4.2.6.8 and 6.1.1.4'
H H 0.0000 0.0000 'International Tables Vol C Tables 4.2.6.8 and 6.1.1.4'
Co Co 0.3494 0.9721 'International Tables Vol C Tables 4.2.6.8 and 6.1.1.4'
N N 0.0061 0.0033 'International Tables Vol C Tables 4.2.6.8 and 6.1.1.4'
O O 0.0106 0.0060 'International Tables Vol C Tables 4.2.6.8 and 6.1.1.4'

loop_
_geom_angle_atom_site_label_1
_geom_angle_atom_site_label_2
_geom_angle_atom_site_label_3
_geom_angle
_geom_angle_site_symmetry_1
_geom_angle_site_symmetry_3
O1 Co1 O1 88.8(4) . 6
O1 Co1 N1 90.2(3) 6 6
O1 Co1 N1 90.2(3) . .
O1 Co1 N1 176.6(3) . 6
O1 Co1 N1 176.6(3) 6 .
O1 Co1 N2 92.8(3) . 6
O1 Co1 N2 88.9(3) . .
O1 Co1 N2 92.8(3) 6 .
O1 Co1 N2 88.9(3) 6 6
N1 Co1 N1 91.0(4) . 6
N2 Co1 N1 83.9(4) 6 6
N2 Co1 N1 83.9(4) . .
N2 Co1 N1 94.4(3) . 6
N2 Co1 N1 94.4(3) 6 .
N2 Co1 N2 177.6(5) 6 .
C2 O1 Co1 108.9(6) . .
C11 N1 Co1 127.5(7) . .
C11 N1 C15 119.1(9) . .
C15 N1 Co1 113.3(7) . .
C16 N2 Co1 113.2(7) . .
C20 N2 Co1 126.0(7) . .
C20 N2 C16 120.7(9) . .
O1 C2 C2 116.8(5) . 6
O1 C2 C3 123.5(9) . .
C3 C2 C2 119.7(7) . 6
C2 C3 H3 119.7 . .
C2 C3 C4 120.6(10) . .
C4 C3 H3 119.7 . .
C3 C4 C4 119.7(6) . 6
C3 C4 H4 120.2 . .
C4 C4 H4 120.2 6 .
N1 C11 H11 118.9 . .
N1 C11 C12 122.2(10) . .
C12 C11 H11 118.9 . .
C11 C12 C21 118.5(11) . .
C13 C12 C11 119.9(10) . .
C13 C12 C21 121.5(11) . .
C12 C13 H13 120.4 . .
C12 C13 C14 119.2(10) . .
C14 C13 H13 120.4 . .
C13 C14 H14 120.2 . .
C13 C14 C15 119.5(10) . .
C15 C14 H14 120.2 . .
N1 C15 C14 120.0(10) . .
N1 C15 C16 114.7(9) . .
C14 C15 C16 125.3(10) . .
N2 C16 C15 114.8(9) . .
N2 C16 C17 117.4(10) . .
C17 C16 C15 127.9(10) . .
C16 C17 H17 119.7 . .
C18 C17 C16 120.6(10) . .
C18 C17 H17 119.7 . .
C17 C18 H18 119.6 . .
C17 C18 C19 120.7(10) . .
C19 C18 H18 119.6 . .
C18 C19 C20 116.9(10) . .
C18 C19 C22 121.8(10) . .
C20 C19 C22 121.4(11) . .
N2 C20 C19 123.6(10) . .
N2 C20 H20 118.2 . .
C19 C20 H20 118.2 . .
C12 C21 H21A 109.5 . .
C12 C21 H21B 109.5 . .
C12 C21 H21C 109.5 . .
H21A C21 H21B 109.5 . .
H21A C21 H21C 109.5 . .
H21B C21 H21C 109.5 . .
C19 C22 H22A 109.5 . .
C19 C22 H22B 109.5 . .
C19 C22 H22C 109.5 . .
H22A C22 H22B 109.5 . .
H22A C22 H22C 109.5 . .
H22B C22 H22C 109.5 . .
O11N N10N O10N 120.8(13) . .
O11N N10N O12N 118.9(13) . .
O12N N10N O10N 120.0(13) . .
N2N O1N N2N 21.6(8) . 3_565
N2N O1N N2N 21.6(8) 2_665 3_565
N2N O1N N2N 40.8(14) . 2_665
N2N O2N N2N 39.4(13) 3_565 .
N2N O2N N2N 39.4(13) 3_565 2_665
N2N O2N N2N 39.4(13) . 2_665
O1N N1N O1N 119.99(4) 3_565 2_665
O1N N1N O1N 119.99(4) 3_565 .
O1N N1N O1N 119.99(4) 2_665 .
O1N N2N O1N 94.7(9) . 2_665
O1N N2N O1N 141.5(17) . 3_565
O1N N2N O1N 94.7(9) 3_565 2_665
O1N N2N O2N 109.3(10) . .
O1N N2N O2N 109.2(10) 3_565 .
O2N N2N O1N 78.3(11) . 2_665
N2N N2N O1N 126.5(11) 2_665 3_565
N2N N2N O1N 69.7(12) 2_665 .
N2N N2N O1N 31.9(6) 3_565 2_665
N2N N2N O1N 69.5(12) 3_565 3_565
N2N N2N O1N 126.6(11) 3_565 .
N2N N2N O1N 31.8(6) 2_665 2_665
N2N N2N O2N 70.3(7) 3_565 .
N2N N2N O2N 70.3(7) 2_665 .
N2N N2N N2N 60.000(10) 3_565 2_665

loop_
_geom_bond_atom_site_label_1
_geom_bond_atom_site_label_2
_geom_bond_distance
_geom_bond_site_symmetry_2
Co1 O1 1.889(6) .
Co1 O1 1.889(6) 6
Co1 N1 1.951(8) .
Co1 N1 1.951(8) 6
Co1 N2 1.926(8) .
Co1 N2 1.926(8) 6
O1 C2 1.335(11) .
N1 C11 1.325(11) .
N1 C15 1.344(11) .
N2 C16 1.366(11) .
N2 C20 1.315(12) .
C2 C2 1.439(19) 6
C2 C3 1.386(13) .
C3 H3 0.9500 .
C3 C4 1.400(14) .
C4 C4 1.43(2) 6
C4 H4 0.9500 .
C11 H11 0.9500 .
C11 C12 1.365(13) .
C12 C13 1.332(14) .
C12 C21 1.535(16) .
C13 H13 0.9500 .
C13 C14 1.372(15) .
C14 H14 0.9500 .
C14 C15 1.385(13) .
C15 C16 1.458(14) .
C16 C17 1.419(14) .
C17 H17 0.9500 .
C17 C18 1.359(14) .
C18 H18 0.9500 .
C18 C19 1.371(14) .
C19 C20 1.387(13) .
C19 C22 1.491(15) .
C20 H20 0.9500 .
C21 H21A 0.9800 .
C21 H21B 0.9800 .
C21 H21C 0.9800 .
C22 H22A 0.9800 .
C22 H22B 0.9800 .
C22 H22C 0.9800 .
O10N N10N 1.239(10) .
O11N N10N 1.231(10) .
O12N N10N 1.238(10) .
O1N N1N 1.306(7) .
O1N N2N 1.198(9) 2_665
O1N N2N 1.823(17) 3_565
O1N N2N 1.197(9) .
O2N N2N 1.238(10) 3_565
O2N N2N 1.238(10) .
O2N N2N 1.238(10) 2_665
N1N O1N 1.306(7) 3_565
N1N O1N 1.306(7) 2_665
N2N O1N 1.198(9) 3_565
N2N O1N 1.823(17) 2_665
N2N N2N 0.84(3) 2_665
N2N N2N 0.84(3) 3_565

loop_
_geom_torsion_atom_site_label_1
_geom_torsion_atom_site_label_2
_geom_torsion_atom_site_label_3
_geom_torsion_atom_site_label_4
_geom_torsion
_geom_torsion_site_symmetry_1
_geom_torsion_site_symmetry_4
Co1 O1 C2 C2 1.5(13) . 6
Co1 O1 C2 C3 -177.9(9) . .
Co1 N1 C11 C12 179.0(8) . .
Co1 N1 C15 C14 -178.4(7) . .
Co1 N1 C15 C16 1.6(10) . .
Co1 N2 C16 C15 2.9(10) . .
Co1 N2 C16 C17 -176.9(6) . .
Co1 N2 C20 C19 176.3(8) . .
O1 Co1 O1 C2 -0.5(5) 6 .
O1 C2 C3 C4 -178.9(10) . .
N1 Co1 O1 C2 176.2(6) . .
N1 C11 C12 C13 1.1(17) . .
N1 C11 C12 C21 177.1(10) . .
N1 C15 C16 N2 -3.0(11) . .
N1 C15 C16 C17 176.8(8) . .
N2 Co1 O1 C2 92.3(6) . .
N2 Co1 O1 C2 -89.4(6) 6 .
N2 C16 C17 C18 0.4(13) . .
C2 C2 C3 C4 1.7(19) 6 .
C2 C3 C4 C4 1(2) . 6
C11 N1 C15 C14 1.6(13) . .
C11 N1 C15 C16 -178.4(8) . .
C11 C12 C13 C14 -1.6(17) . .
C12 C13 C14 C15 2.2(15) . .
C13 C14 C15 N1 -2.2(14) . .
C13 C14 C15 C16 177.8(9) . .
C14 C15 C16 N2 177.0(8) . .
C14 C15 C16 C17 -3.2(15) . .
C15 N1 C11 C12 -1.1(15) . .
C15 C16 C17 C18 -179.3(9) . .
C16 N2 C20 C19 -2.4(14) . .
C16 C17 C18 C19 -2.5(15) . .
C17 C18 C19 C20 2.2(15) . .
C17 C18 C19 C22 -178.8(10) . .
C18 C19 C20 N2 0.3(15) . .
C20 N2 C16 C15 -178.2(8) . .
C20 N2 C16 C17 2.0(12) . .
C21 C12 C13 C14 -177.5(10) . .
C22 C19 C20 N2 -178.7(10) . .
N2N O1N N2N O1N -124(2) 2_665 3_565
N2N O1N N2N O1N -104(3) 3_565 3_565
N2N O1N N2N O1N 0.0(4) 3_565 2_665
N2N O1N N2N O1N -20.0(10) 2_665 2_665
N2N O1N N2N O2N 79.3(13) 3_565 .
N2N O1N N2N O2N 59.3(12) 2_665 .
N2N O1N N2N N2N -20.0(10) 2_665 3_565
N2N O1N N2N N2N 20.0(10) 3_565 2_665
N2N O2N N2N O1N -32.1(7) 3_565 2_665
N2N O2N N2N O1N 123.0(13) 2_665 3_565
N2N O2N N2N O1N -123.1(13) 3_565 .
N2N O2N N2N O1N 58.8(15) 3_565 3_565
N2N O2N N2N O1N -58.9(15) 2_665 .
N2N O2N N2N O1N 32.0(7) 2_665 2_665
N2N O2N N2N N2N 64.2(3) 2_665 3_565
N2N O2N N2N N2N -64.2(3) 3_565 2_665
